data_7229451
loop_
_publ_author_name
'Rok, Magdalena'
'Szklarz, Przemyslaw'
'Moskwa, Marcin'
'Kijewska, Monika'
'Baran, Jan'
'Bator, Grazyna'
'Medycki, Wojciech'
'Zamponi, Michaela'

_publ_section_title
;
 Structures and phase transitions in the neat
 4,4'-di-tert-butyl-2,2'-bipyridyl and in its molecular complexes with
 either brom- or iodanilic acid
;
_journal_name_full CrystEngComm
_journal_paper_doi 10.1039/C7CE01481C
_journal_year 2017
_chemical_formula_moiety 'C18 H24 N2'
_chemical_formula_sum 'C18 H24 N2'
_chemical_formula_weight 268.39
_chemical_name_systematic
;
 4,4'-di-tert-butyl-2,2'-bipyridyl
;
_space_group_crystal_system monoclinic
_space_group_IT_number 14
_space_group_name_Hall '-P 2ybc'
_space_group_name_H-M_alt 'P 1 21/c 1'
_symmetry_space_group_name_Hall '-P 2ybc'
_symmetry_space_group_name_H-M 'P 1 21/c 1'
_atom_sites_solution_hydrogens mixed
_audit_creation_method SHELXL-2013
_audit_update_record
;
2017-08-07 deposited with the CCDC.
2017-10-31 downloaded from the CCDC.
;
_cell_angle_alpha 90
_cell_angle_beta 102.039(5)
_cell_angle_gamma 90
_cell_formula_units_Z 2
_cell_length_a 12.3193(7)
_cell_length_b 6.5863(3)
_cell_length_c 10.3445(6)
_cell_measurement_reflns_used 1197
_cell_measurement_temperature 250(2)
_cell_measurement_theta_max 28.6447
_cell_measurement_theta_min 2.8807
_cell_volume 820.88(8)
_computing_structure_refinement 'SHELXL-2013 (Sheldrick, 2013)'
_diffrn_ambient_temperature 250(2)
_diffrn_detector_area_resol_mean 10.3456
_diffrn_measured_fraction_theta_full 0.983
_diffrn_measured_fraction_theta_max 0.888
_diffrn_measurement_device_type 'Xcalibur, Ruby'
_diffrn_measurement_method '\w scans'
_diffrn_radiation_monochromator graphite
_diffrn_radiation_source 'Enhance (Mo) X-ray Source'
_diffrn_radiation_type MoK\a
_diffrn_radiation_wavelength 0.71073
_diffrn_reflns_av_R_equivalents 0.0243
_diffrn_reflns_av_unetI/netI 0.0383
_diffrn_reflns_Laue_measured_fraction_full 0.983
_diffrn_reflns_Laue_measured_fraction_max 0.888
_diffrn_reflns_limit_h_max 10
_diffrn_reflns_limit_h_min -16
_diffrn_reflns_limit_k_max 8
_diffrn_reflns_limit_k_min -8
_diffrn_reflns_limit_l_max 12
_diffrn_reflns_limit_l_min -12
_diffrn_reflns_number 4348
_diffrn_reflns_point_group_measured_fraction_full 0.983
_diffrn_reflns_point_group_measured_fraction_max 0.888
_diffrn_reflns_theta_full 27.000
_diffrn_reflns_theta_max 28.708
_diffrn_reflns_theta_min 3.382
_exptl_absorpt_coefficient_mu 0.064
_exptl_absorpt_correction_type none
_exptl_crystal_colour colourless
_exptl_crystal_density_diffrn 1.086
_exptl_crystal_description blocks
_exptl_crystal_F_000 292
_exptl_crystal_size_max 0.272
_exptl_crystal_size_mid 0.243
_exptl_crystal_size_min 0.172
_refine_diff_density_max 0.150
_refine_diff_density_min -0.127
_refine_diff_density_rms 0.032
_refine_ls_extinction_coef 0.032(9)
_refine_ls_extinction_expression Fc^*^=kFc[1+0.001xFc^2^\l^3^/sin(2\q)]^-1/4^
_refine_ls_extinction_method SHELXL
_refine_ls_goodness_of_fit_ref 1.001
_refine_ls_hydrogen_treatment mixed
_refine_ls_matrix_type full
_refine_ls_number_parameters 132
_refine_ls_number_reflns 1886
_refine_ls_number_restraints 72
_refine_ls_restrained_S_all 0.993
_refine_ls_R_factor_all 0.1026
_refine_ls_R_factor_gt 0.0612
_refine_ls_shift/su_max 0.005
_refine_ls_shift/su_mean 0.001
_refine_ls_structure_factor_coef Fsqd
_refine_ls_weighting_details 'w=1/[\s^2^(Fo^2^)+(0.0899P)^2^+0.1750P] where P=(Fo^2^+2Fc^2^)/3'
_refine_ls_weighting_scheme calc
_refine_ls_wR_factor_gt 0.1610
_refine_ls_wR_factor_ref 0.1929
_reflns_Friedel_coverage 0.000
_reflns_number_gt 1178
_reflns_number_total 1886
_reflns_threshold_expression 'I > 2\s(I)'
_cod_data_source_file c7ce01481c2.cif
_cod_data_source_block 250
_cod_database_code 7229451
_shelx_space_group_comment
;
The symmetry employed for this shelxl refinement is uniquely defined
by the following loop, which should always be used as a source of
symmetry information in preference to the above space-group names.
They are only intended as comments.
;
_shelxl_version_number 2013-4

loop_
_space_group_symop_operation_xyz
'x, y, z'
'-x, y+1/2, -z+1/2'
'-x, -y, -z'
'x, -y-1/2, z-1/2'

loop_
_atom_site_label
_atom_site_type_symbol
_atom_site_fract_x
_atom_site_fract_y
_atom_site_fract_z
_atom_site_U_iso_or_equiv
_atom_site_adp_type
_atom_site_occupancy
_atom_site_site_symmetry_order
_atom_site_calc_flag
_atom_site_refinement_flags_posn
_atom_site_refinement_flags_adp
_atom_site_refinement_flags_occupancy
_atom_site_disorder_assembly
_atom_site_disorder_group
C12 C 0.03264(15) 0.0650(3) 0.55263(16) 0.0443(5) Uani 1 1 d . . . . .
N1 N -0.00837(13) 0.2505(3) 0.56690(15) 0.0517(5) Uani 1 1 d . . . . .
C13 C 0.13183(15) -0.0039(3) 0.63212(17) 0.0479(5) Uani 1 1 d . . . . .
C15 C 0.14672(16) 0.3076(3) 0.74664(19) 0.0530(6) Uani 1 1 d . . . . .
C17 C 0.29778(16) 0.0454(3) 0.8243(2) 0.0581(6) Uani 1 1 d . . . . .
C14 C 0.19081(14) 0.1172(3) 0.73226(18) 0.0480(5) Uani 1 1 d . . . . .
C16 C 0.04919(17) 0.3682(3) 0.66269(19) 0.0548(6) Uani 1 1 d . . . . .
H16 H 0.0201(16) 0.509(3) 0.6696(18) 0.050(5) Uiso 1 1 d . . . . .
H15 H 0.1832(17) 0.402(3) 0.815(2) 0.060(6) Uiso 1 1 d . . . . .
H13 H 0.1568(16) -0.136(3) 0.6157(18) 0.048(5) Uiso 1 1 d . . . . .
C721 C 0.3287(6) -0.1715(12) 0.7951(8) 0.153(5) Uani 0.688(10) 1 d . U P A 1
H21A H 0.2669 -0.2612 0.7981 0.229 Uiso 0.688(10) 1 calc R U P A 1
H21B H 0.3930 -0.2140 0.8607 0.229 Uiso 0.688(10) 1 calc R U P A 1
H21C H 0.3461 -0.1773 0.7079 0.229 Uiso 0.688(10) 1 calc R U P A 1
C731 C 0.2767(4) 0.0437(13) 0.9647(4) 0.097(2) Uani 0.688(10) 1 d . U P A 1
H31A H 0.2157 -0.0475 0.9689 0.145 Uiso 0.688(10) 1 calc R U P A 1
H31B H 0.2580 0.1797 0.9887 0.145 Uiso 0.688(10) 1 calc R U P A 1
H31C H 0.3430 -0.0021 1.0257 0.145 Uiso 0.688(10) 1 calc R U P A 1
C741 C 0.3902(3) 0.1862(13) 0.8180(8) 0.131(4) Uani 0.688(10) 1 d . U P A 1
H41A H 0.4574 0.1386 0.8766 0.196 Uiso 0.688(10) 1 calc R U P A 1
H41B H 0.3720 0.3208 0.8452 0.196 Uiso 0.688(10) 1 calc R U P A 1
H41C H 0.4019 0.1917 0.7282 0.196 Uiso 0.688(10) 1 calc R U P A 1
C722 C 0.3797(9) 0.006(3) 0.7389(12) 0.119(6) Uani 0.312(10) 1 d . U P A 2
H22A H 0.3789 0.1190 0.6783 0.178 Uiso 0.312(10) 1 calc R U P A 2
H22B H 0.3599 -0.1178 0.6891 0.178 Uiso 0.312(10) 1 calc R U P A 2
H22C H 0.4533 -0.0074 0.7940 0.178 Uiso 0.312(10) 1 calc R U P A 2
C732 C 0.3493(13) 0.213(3) 0.9194(18) 0.152(10) Uani 0.312(10) 1 d . U P A 2
H32A H 0.3723 0.3246 0.8697 0.229 Uiso 0.312(10) 1 calc R U P A 2
H32B H 0.4133 0.1603 0.9810 0.229 Uiso 0.312(10) 1 calc R U P A 2
H32C H 0.2950 0.2620 0.9679 0.229 Uiso 0.312(10) 1 calc R U P A 2
C742 C 0.2768(11) -0.139(4) 0.885(3) 0.192(14) Uani 0.312(10) 1 d . U P A 2
H42A H 0.3444 -0.1857 0.9430 0.288 Uiso 0.312(10) 1 calc R U P A 2
H42B H 0.2513 -0.2405 0.8175 0.288 Uiso 0.312(10) 1 calc R U P A 2
H42C H 0.2201 -0.1171 0.9361 0.288 Uiso 0.312(10) 1 calc R U P A 2

loop_
_atom_site_aniso_label
_atom_site_aniso_U_11
_atom_site_aniso_U_22
_atom_site_aniso_U_33
_atom_site_aniso_U_23
_atom_site_aniso_U_13
_atom_site_aniso_U_12
C12 0.0399(10) 0.0564(11) 0.0360(10) 0.0037(8) 0.0065(7) 0.0039(9)
N1 0.0491(9) 0.0589(11) 0.0436(9) 0.0004(7) 0.0015(7) 0.0055(8)
C13 0.0421(10) 0.0580(13) 0.0416(10) 0.0009(9) 0.0044(8) 0.0056(9)
C15 0.0497(11) 0.0640(13) 0.0432(11) -0.0035(10) 0.0047(9) -0.0040(10)
C17 0.0406(11) 0.0775(15) 0.0502(12) -0.0027(10) -0.0046(8) 0.0017(10)
C14 0.0379(10) 0.0655(13) 0.0387(10) 0.0004(9) 0.0038(8) -0.0002(9)
C16 0.0566(12) 0.0557(13) 0.0499(12) -0.0026(9) 0.0057(9) 0.0043(10)
C721 0.108(5) 0.126(6) 0.173(8) -0.068(6) -0.086(5) 0.076(5)
C731 0.075(3) 0.157(6) 0.052(2) 0.029(3) -0.0034(19) 0.025(4)
C741 0.045(2) 0.189(8) 0.142(6) 0.079(7) -0.019(3) -0.031(3)
C722 0.060(6) 0.176(16) 0.106(8) -0.022(9) -0.014(5) 0.056(8)
C732 0.094(11) 0.181(15) 0.139(14) -0.065(13) -0.075(11) 0.045(11)
C742 0.068(8) 0.22(2) 0.26(2) 0.19(2) -0.044(11) -0.005(11)

loop_
_atom_type_symbol
_atom_type_description
_atom_type_scat_dispersion_real
_atom_type_scat_dispersion_imag
_atom_type_scat_source
C C 0.0033 0.0016 'International Tables Vol C Tables 4.2.6.8 and 6.1.1.4'
H H 0.0000 0.0000 'International Tables Vol C Tables 4.2.6.8 and 6.1.1.4'
N N 0.0061 0.0033 'International Tables Vol C Tables 4.2.6.8 and 6.1.1.4'

loop_
_geom_angle_atom_site_label_1
_geom_angle_atom_site_label_2
_geom_angle_atom_site_label_3
_geom_angle
_geom_angle_site_symmetry_3
N1 C12 C13 122.26(17) .
N1 C12 C12 116.59(19) 3_556
C13 C12 C12 121.2(2) 3_556
C16 N1 C12 117.06(16) .
C12 C13 C14 120.66(19) .
C14 C15 C16 120.03(19) .
C722 C17 C742 108.9(13) .
C722 C17 C14 106.6(4) .
C742 C17 C14 109.1(5) .
C741 C17 C14 110.5(2) .
C741 C17 C721 110.6(4) .
C14 C17 C721 112.6(2) .
C741 C17 C731 109.3(4) .
C14 C17 C731 107.3(2) .
C721 C17 C731 106.3(4) .
C722 C17 C732 105.3(10) .
C742 C17 C732 115.2(13) .
C14 C17 C732 111.4(5) .
C15 C14 C13 116.37(17) .
C15 C14 C17 121.22(18) .
C13 C14 C17 122.40(18) .
N1 C16 C15 123.6(2) .

loop_
_geom_bond_atom_site_label_1
_geom_bond_atom_site_label_2
_geom_bond_distance
_geom_bond_site_symmetry_2
C12 N1 1.342(2) .
C12 C13 1.399(2) .
C12 C12 1.484(4) 3_556
N1 C16 1.339(2) .
C13 C14 1.387(3) .
C15 C14 1.387(3) .
C15 C16 1.386(3) .
C17 C722 1.495(11) .
C17 C742 1.416(13) .
C17 C741 1.481(5) .
C17 C14 1.531(3) .
C17 C721 1.525(6) .
C17 C731 1.529(5) .
C17 C732 1.528(12) .
